data_2210757
loop_
_publ_author_name
'Odaba\,so\(glu, Mustafa'
'B\"uy\"ukg\"ung\"or, Orhan'

_publ_section_title
;
 3-(4-Bromoanilino)isobenzofuran-1(3<i>H</i>)-one
;
_journal_coeditor_code OM2041
_journal_issue 10
_journal_name_full 'Acta Crystallographica Section E'
_journal_page_first o4366
_journal_page_last o4367
_journal_paper_doi 10.1107/S160053680603563X
_journal_volume 62
_journal_year 2006
_chemical_formula_iupac 'C14 H10 Br N O2'
_chemical_formula_moiety 'C14 H10 Br N O2'
_chemical_formula_sum 'C14 H10 Br N O2'
_chemical_formula_weight 304.14
_chemical_name_common 3-(4-bromoanilino)phthalide
_chemical_name_systematic
;
3-(4-bromoanilino)isobenzofuran-1(3H)-one
;
_space_group_IT_number 33
_symmetry_cell_setting orthorhombic
_symmetry_space_group_name_Hall 'P 2c -2n'
_symmetry_space_group_name_H-M 'P n a 21'
_atom_sites_solution_hydrogens geom
_atom_sites_solution_primary direct
_atom_sites_solution_secondary difmap
_audit_creation_method SHELXL-97
_cell_angle_alpha 90.00
_cell_angle_beta 90.00
_cell_angle_gamma 90.00
_cell_formula_units_Z 4
_cell_length_a 8.1158(8)
_cell_length_b 27.3737(18)
_cell_length_c 5.6775(4)
_cell_measurement_reflns_used 9319
_cell_measurement_temperature 296
_cell_measurement_theta_max 26.00
_cell_measurement_theta_min 1.49
_cell_volume 1261.31(17)
_computing_cell_refinement X-AREA
_computing_data_collection 'X-AREA (Stoe & Cie, 2002)'
_computing_data_reduction 'X-RED32 (Stoe & Cie, 2002)'
_computing_molecular_graphics 'ORTEP-3 for Windows (Farrugia, 1997)'
_computing_publication_material 'WinGX (Farrugia, 1999)'
_computing_structure_refinement 'SHELXL-97 (Sheldrick, 1997)'
_computing_structure_solution 'SHELXS97 (Sheldrick, 1990)'
_diffrn_ambient_temperature 296
_diffrn_detector_area_resol_mean 6.67
_diffrn_measured_fraction_theta_full 1.000
_diffrn_measured_fraction_theta_max 1.000
_diffrn_measurement_device '2-circle goniometer'
_diffrn_measurement_device_type 'Stoe IPDS-2'
_diffrn_measurement_method \w
_diffrn_radiation_monochromator 'plane graphite'
_diffrn_radiation_type MoK\a
_diffrn_radiation_wavelength 0.71073
_diffrn_reflns_av_R_equivalents 0.0805
_diffrn_reflns_av_sigmaI/netI 0.0536
_diffrn_reflns_limit_h_max 10
_diffrn_reflns_limit_h_min -9
_diffrn_reflns_limit_k_max 33
_diffrn_reflns_limit_k_min -33
_diffrn_reflns_limit_l_max 7
_diffrn_reflns_limit_l_min -6
_diffrn_reflns_number 11941
_diffrn_reflns_theta_full 26.00
_diffrn_reflns_theta_max 26.00
_diffrn_reflns_theta_min 1.49
_diffrn_standards_decay_% <2
_diffrn_standards_number 0
_exptl_absorpt_coefficient_mu 3.251
_exptl_absorpt_correction_T_max 0.8100
_exptl_absorpt_correction_T_min 0.2977
_exptl_absorpt_correction_type integration
_exptl_absorpt_process_details '(X-RED; Stoe & Cie, 2002)'
_exptl_crystal_colour colorless
_exptl_crystal_density_diffrn 1.602
_exptl_crystal_density_method 'not measured'
_exptl_crystal_description plate
_exptl_crystal_F_000 608
_exptl_crystal_size_max 0.770
_exptl_crystal_size_mid 0.310
_exptl_crystal_size_min 0.070
_refine_diff_density_max 0.210
_refine_diff_density_min -0.294
_refine_ls_abs_structure_details 'Flack (1983), 1089 Friedel pairs'
_refine_ls_abs_structure_Flack 0.004(15)
_refine_ls_extinction_method none
_refine_ls_goodness_of_fit_ref 0.917
_refine_ls_hydrogen_treatment mixed
_refine_ls_matrix_type full
_refine_ls_number_parameters 168
_refine_ls_number_reflns 2452
_refine_ls_number_restraints 1
_refine_ls_restrained_S_all 0.917
_refine_ls_R_factor_all 0.0756
_refine_ls_R_factor_gt 0.0352
_refine_ls_shift/su_max 0.002
_refine_ls_shift/su_mean 0.000
_refine_ls_structure_factor_coef Fsqd
_refine_ls_weighting_details 'calc w=1/[\s^2^(Fo^2^)+(0.0347P)^2^] where P=(Fo^2^+2Fc^2^)/3'
_refine_ls_weighting_scheme calc
_refine_ls_wR_factor_gt 0.0686
_refine_ls_wR_factor_ref 0.0794
_reflns_number_gt 1446
_reflns_number_total 2452
_reflns_threshold_expression I>2\s(I)
_cod_data_source_file om2041.cif
_cod_data_source_block I
_cod_original_sg_symbol_Hall 'P 2c-2n'
_cod_database_code 2210757
_cod_database_fobs_code 2210757

loop_
_symmetry_equiv_pos_as_xyz
'x, y, z'
'-x, -y, z+1/2'
'-x+1/2, y+1/2, z+1/2'
'x+1/2, -y+1/2, z'

loop_
_atom_site_type_symbol
_atom_site_label
_atom_site_fract_x
_atom_site_fract_y
_atom_site_fract_z
_atom_site_U_iso_or_equiv
_atom_site_adp_type
_atom_site_calc_flag
_atom_site_refinement_flags
_atom_site_occupancy
C C1 0.6677(5) 0.33614(12) 0.2659(11) 0.0549(9) Uani d . 1
C C2 0.5734(5) 0.30529(15) 0.4317(8) 0.0527(11) Uani d . 1
C C3 0.5539(7) 0.25487(16) 0.4308(10) 0.0678(13) Uani d . 1
H H3 0.5996 0.2355 0.3132 0.081 Uiso calc R 1
C C4 0.4638(7) 0.23514(18) 0.6118(12) 0.0771(15) Uani d . 1
H H4 0.4481 0.2015 0.6168 0.093 Uiso calc R 1
C C5 0.3971(6) 0.26330(17) 0.7836(16) 0.0780(13) Uani d . 1
H H5 0.3378 0.2484 0.9040 0.094 Uiso calc R 1
C C6 0.4149(5) 0.31387(15) 0.7846(14) 0.0683(11) Uani d . 1
H H6 0.3685 0.3332 0.9018 0.082 Uiso calc R 1
C C7 0.5053(6) 0.33382(14) 0.6020(8) 0.0537(10) Uani d . 1
C C8 0.5545(5) 0.38607(15) 0.5609(8) 0.0539(10) Uani d . 1
H H8 0.4555 0.4057 0.5316 0.065 Uiso calc R 1
C C9 0.6985(5) 0.45492(12) 0.7475(10) 0.0494(9) Uani d . 1
C C10 0.7964(6) 0.47086(16) 0.9303(8) 0.0562(11) Uani d . 1
H H10 0.8265 0.4492 1.0490 0.067 Uiso calc R 1
C C11 0.8498(5) 0.51863(17) 0.9385(9) 0.0595(12) Uani d . 1
H H11 0.9167 0.5290 1.0617 0.071 Uiso calc R 1
C C12 0.8048(5) 0.55067(13) 0.7665(12) 0.0584(9) Uani d . 1
C C13 0.7083(6) 0.53591(14) 0.5822(9) 0.0626(12) Uani d . 1
H H13 0.6787 0.5580 0.4651 0.075 Uiso calc R 1
C C14 0.6551(5) 0.48792(14) 0.5710(8) 0.0542(11) Uani d . 1
H H14 0.5902 0.4777 0.4454 0.065 Uiso calc R 1
N N1 0.6427(5) 0.40664(12) 0.7450(9) 0.0559(10) Uani d . 1
O O1 0.7447(4) 0.32583(11) 0.0939(6) 0.0711(9) Uani d . 1
O O2 0.6535(4) 0.38300(10) 0.3399(4) 0.0566(8) Uani d . 1
Br Br1 0.88224(7) 0.616096(15) 0.77553(17) 0.0923(2) Uani d . 1
H H1 0.696(5) 0.3888(13) 0.821(7) 0.041(12) Uiso d . 1

loop_
_atom_site_aniso_label
_atom_site_aniso_U_11
_atom_site_aniso_U_22
_atom_site_aniso_U_33
_atom_site_aniso_U_12
_atom_site_aniso_U_13
_atom_site_aniso_U_23
C1 0.064(3) 0.0445(19) 0.056(2) 0.0028(16) -0.009(4) 0.004(3)
C2 0.056(3) 0.046(2) 0.056(2) -0.004(2) -0.008(2) 0.005(2)
C3 0.073(3) 0.046(2) 0.084(3) -0.005(2) -0.011(3) -0.003(3)
C4 0.080(4) 0.054(3) 0.097(4) -0.020(3) -0.014(3) 0.012(3)
C5 0.072(3) 0.076(3) 0.087(3) -0.030(3) -0.014(4) 0.021(5)
C6 0.059(3) 0.070(2) 0.076(3) -0.0106(19) 0.001(4) 0.005(4)
C7 0.053(3) 0.050(2) 0.058(3) -0.004(2) -0.006(2) 0.005(2)
C8 0.057(2) 0.050(2) 0.055(3) 0.002(2) -0.001(2) -0.002(2)
C9 0.053(2) 0.0458(18) 0.049(2) 0.0001(17) 0.006(3) -0.002(3)
C10 0.065(3) 0.052(2) 0.052(3) 0.000(2) -0.005(3) 0.000(2)
C11 0.049(3) 0.067(3) 0.062(3) -0.009(2) -0.012(2) -0.010(3)
C12 0.055(2) 0.0486(19) 0.072(3) 0.0019(17) 0.005(4) 0.001(3)
C13 0.075(3) 0.043(2) 0.071(3) 0.006(2) 0.002(3) 0.009(2)
C14 0.066(3) 0.046(2) 0.051(3) -0.001(2) -0.008(2) 0.002(2)
N1 0.071(2) 0.0417(16) 0.055(3) 0.0015(17) -0.007(3) 0.008(2)
O1 0.089(3) 0.0617(19) 0.063(2) 0.0043(18) 0.0107(19) -0.0078(17)
O2 0.077(2) 0.0456(13) 0.047(2) -0.0043(15) 0.0071(14) 0.0041(13)
Br1 0.0826(3) 0.0507(2) 0.1436(5) -0.0105(3) -0.0030(5) -0.0080(5)

loop_
_atom_type_symbol
_atom_type_description
_atom_type_scat_dispersion_real
_atom_type_scat_dispersion_imag
_atom_type_scat_source
C C 0.0033 0.0016 'International Tables Vol C Tables 4.2.6.8 and 6.1.1.4'
H H 0.0000 0.0000 'International Tables Vol C Tables 4.2.6.8 and 6.1.1.4'
N N 0.0061 0.0033 'International Tables Vol C Tables 4.2.6.8 and 6.1.1.4'
O O 0.0106 0.0060 'International Tables Vol C Tables 4.2.6.8 and 6.1.1.4'
Br Br -0.2901 2.4595 'International Tables Vol C Tables 4.2.6.8 and 6.1.1.4'

loop_
_geom_angle_atom_site_label_1
_geom_angle_atom_site_label_2
_geom_angle_atom_site_label_3
_geom_angle
_geom_angle_publ_flag
O1 C1 O2 121.5(4) y
O1 C1 C2 131.1(4) y
O2 C1 C2 107.4(4) ?
C7 C2 C3 121.8(5) ?
C7 C2 C1 109.6(4) ?
C3 C2 C1 128.6(5) ?
C4 C3 C2 116.7(5) ?
C4 C3 H3 121.7 ?
C2 C3 H3 121.7 ?
C5 C4 C3 121.9(5) ?
C5 C4 H4 119.1 ?
C3 C4 H4 119.1 ?
C4 C5 C6 121.8(6) ?
C4 C5 H5 119.1 ?
C6 C5 H5 119.1 ?
C7 C6 C5 116.4(6) ?
C7 C6 H6 121.8 ?
C5 C6 H6 121.8 ?
C2 C7 C6 121.5(4) ?
C2 C7 C8 109.2(4) ?
C6 C7 C8 129.3(4) ?
N1 C8 O2 112.2(3) y
N1 C8 C7 114.0(4) ?
O2 C8 C7 102.7(3) ?
N1 C8 H8 109.2 ?
O2 C8 H8 109.2 ?
C7 C8 H8 109.2 ?
C10 C9 C14 118.8(4) ?
C10 C9 N1 119.6(4) ?
C14 C9 N1 121.6(5) ?
C9 C10 C11 120.5(4) ?
C9 C10 H10 119.8 ?
C11 C10 H10 119.8 ?
C12 C11 C10 120.1(4) ?
C12 C11 H11 119.9 ?
C10 C11 H11 119.9 ?
C11 C12 C13 120.8(4) ?
C11 C12 Br1 119.9(4) ?
C13 C12 Br1 119.3(4) ?
C12 C13 C14 119.6(4) ?
C12 C13 H13 120.2 ?
C14 C13 H13 120.2 ?
C13 C14 C9 120.2(4) ?
C13 C14 H14 119.9 ?
C9 C14 H14 119.9 ?
C8 N1 C9 124.0(5) ?
C8 N1 H1 117(3) ?
C9 N1 H1 114(3) ?
C1 O2 C8 111.1(3) ?

loop_
_geom_bond_atom_site_label_1
_geom_bond_atom_site_label_2
_geom_bond_distance
_geom_bond_publ_flag
C1 O1 1.193(6) y
C1 O2 1.354(4) y
C1 C2 1.478(7) ?
C2 C7 1.360(6) y
C2 C3 1.389(6) ?
C3 C4 1.372(7) ?
C3 H3 0.9300 ?
C4 C5 1.356(9) ?
C4 H4 0.9300 ?
C5 C6 1.392(5) ?
C5 H5 0.9300 ?
C6 C7 1.383(7) ?
C6 H6 0.9300 ?
C7 C8 1.503(5) ?
C8 N1 1.386(6) ?
C8 O2 1.493(5) ?
C8 H8 0.9800 ?
C9 C10 1.378(6) ?
C9 C14 1.394(6) ?
C9 N1 1.397(5) y
C10 C11 1.379(6) ?
C10 H10 0.9300 ?
C11 C12 1.363(7) ?
C11 H11 0.9300 ?
C12 C13 1.368(7) ?
C12 Br1 1.899(4) ?
C13 C14 1.384(5) ?
C13 H13 0.9300 ?
C14 H14 0.9300 ?
N1 H1 0.78(4) ?

loop_
_geom_hbond_atom_site_label_D
_geom_hbond_atom_site_label_H
_geom_hbond_atom_site_label_A
_geom_hbond_site_symmetry_A
_geom_hbond_distance_DH
_geom_hbond_distance_HA
_geom_hbond_distance_DA
_geom_hbond_angle_DHA
N1 H1 O1 1_556 0.78(4) 2.35(4) 3.083(5) 156(4)
C5 H5 O1 4_456 0.93 2.42 3.254(7) 149

loop_
_geom_torsion_atom_site_label_1
_geom_torsion_atom_site_label_2
_geom_torsion_atom_site_label_3
_geom_torsion_atom_site_label_4
_geom_torsion
O1 C1 C2 C7 -179.7(5)
O2 C1 C2 C7 -0.3(5)
O1 C1 C2 C3 1.6(8)
O2 C1 C2 C3 -178.9(4)
C7 C2 C3 C4 -0.7(7)
C1 C2 C3 C4 177.8(5)
C2 C3 C4 C5 -0.1(8)
C3 C4 C5 C6 0.6(9)
C4 C5 C6 C7 -0.5(8)
C3 C2 C7 C6 0.9(7)
C1 C2 C7 C6 -177.8(4)
C3 C2 C7 C8 177.5(4)
C1 C2 C7 C8 -1.2(5)
C5 C6 C7 C2 -0.3(7)
C5 C6 C7 C8 -176.1(5)
C2 C7 C8 N1 -119.5(4)
C6 C7 C8 N1 56.7(6)
C2 C7 C8 O2 2.1(4)
C6 C7 C8 O2 178.4(5)
C14 C9 C10 C11 0.2(7)
N1 C9 C10 C11 -178.6(4)
C9 C10 C11 C12 0.7(7)
C10 C11 C12 C13 -0.9(7)
C10 C11 C12 Br1 -178.8(3)
C11 C12 C13 C14 0.4(7)
Br1 C12 C13 C14 178.2(3)
C12 C13 C14 C9 0.5(7)
C10 C9 C14 C13 -0.7(7)
N1 C9 C14 C13 178.0(4)
O2 C8 N1 C9 65.0(5)
C7 C8 N1 C9 -178.8(4)
C10 C9 N1 C8 -174.9(4)
C14 C9 N1 C8 6.3(7)
O1 C1 O2 C8 -178.8(4)
C2 C1 O2 C8 1.7(4)
N1 C8 O2 C1 120.5(4)
C7 C8 O2 C1 -2.4(4)

loop_
_cod_related_entry_id
_cod_related_entry_database
_cod_related_entry_code
1 ChemSpider 3747233
